data_4349464
loop_
_publ_author_name
'Meng, Yin-Shan'
'Wang, Chun-Hong'
'Zhang, Yi-Quan'
'Leng, Xue-Bing'
'Wang, Bing-Wu'
'Chen, Yao-Feng'
'Gao, Song'

_publ_section_title
;
 (Boratabenzene)(cyclooctatetraenyl) lanthanide complexes: a new type of
 organometallic single-ion magnet
;
_journal_issue 6
_journal_name_full 'Inorganic Chemistry Frontiers'
_journal_page_first 828
_journal_paper_doi 10.1039/C6QI00028B
_journal_volume 3
_journal_year 2016
_chemical_formula_sum 'C17 H23 B N Y'
_chemical_formula_weight 341.08
_space_group_IT_number 14
_space_group_name_Hall '-P 2ybc'
_space_group_name_H-M_alt 'P 1 21/c 1'
_symmetry_cell_setting monoclinic
_symmetry_space_group_name_H-M 'P 1 21/c 1'
_atom_sites_solution_hydrogens geom
_atom_sites_solution_primary direct
_atom_sites_solution_secondary difmap
_audit_creation_method SHELXL-97
_audit_update_record
;
2015-07-30 deposited with the CCDC.
2016-03-04 downloaded from the CCDC.
;
_cell_angle_alpha 90.00
_cell_angle_beta 101.196(6)
_cell_angle_gamma 90.00
_cell_formula_units_Z 4
_cell_length_a 16.957(6)
_cell_length_b 8.521(3)
_cell_length_c 11.457(4)
_cell_measurement_reflns_used 2234
_cell_measurement_temperature 140(2)
_cell_measurement_theta_max 26.27
_cell_measurement_theta_min 2.45
_cell_volume 1623.9(10)
_computing_cell_refinement 'Bruker SAINT'
_computing_data_collection 'Bruker APEX2'
_computing_data_reduction 'Bruker SAINT'
_computing_molecular_graphics 'Bruker SHELXTL'
_computing_publication_material 'Bruker SHELXTL'
_computing_structure_refinement 'SHELXL-97 (Sheldrick, 2008)'
_computing_structure_solution 'SHELXS-97 (Sheldrick, 2008)'
_diffrn_ambient_temperature 140(2)
_diffrn_measured_fraction_theta_full 0.984
_diffrn_measured_fraction_theta_max 0.984
_diffrn_measurement_device_type 'Bruker APEX-II CCD'
_diffrn_measurement_method '\f and \w scans'
_diffrn_radiation_monochromator graphite
_diffrn_radiation_source 'fine-focus sealed tube'
_diffrn_radiation_type MoK\a
_diffrn_radiation_wavelength 0.71073
_diffrn_reflns_av_R_equivalents 0.0950
_diffrn_reflns_av_sigmaI/netI 0.1091
_diffrn_reflns_limit_h_max 24
_diffrn_reflns_limit_h_min -24
_diffrn_reflns_limit_k_max 12
_diffrn_reflns_limit_k_min -11
_diffrn_reflns_limit_l_max 16
_diffrn_reflns_limit_l_min -13
_diffrn_reflns_number 15284
_diffrn_reflns_theta_full 30.70
_diffrn_reflns_theta_max 30.70
_diffrn_reflns_theta_min 2.45
_exptl_absorpt_coefficient_mu 3.581
_exptl_absorpt_correction_T_max 0.9318
_exptl_absorpt_correction_T_min 0.4562
_exptl_absorpt_correction_type multi-scan
_exptl_absorpt_process_details sadabs
_exptl_crystal_colour yellow
_exptl_crystal_density_diffrn 1.395
_exptl_crystal_density_method 'not measured'
_exptl_crystal_description plate
_exptl_crystal_F_000 704
_exptl_crystal_size_max 0.26
_exptl_crystal_size_mid 0.22
_exptl_crystal_size_min 0.02
_refine_diff_density_max 1.524
_refine_diff_density_min -0.812
_refine_diff_density_rms 0.132
_refine_ls_extinction_method none
_refine_ls_goodness_of_fit_ref 0.990
_refine_ls_hydrogen_treatment mixed
_refine_ls_matrix_type full
_refine_ls_number_parameters 183
_refine_ls_number_reflns 4971
_refine_ls_number_restraints 0
_refine_ls_restrained_S_all 0.990
_refine_ls_R_factor_all 0.1095
_refine_ls_R_factor_gt 0.0589
_refine_ls_shift/su_max 0.005
_refine_ls_shift/su_mean 0.001
_refine_ls_structure_factor_coef Fsqd
_refine_ls_weighting_details 'calc w=1/[\s^2^(Fo^2^)+(0.0727P)^2^+0.0000P] where P=(Fo^2^+2Fc^2^)/3'
_refine_ls_weighting_scheme calc
_refine_ls_wR_factor_gt 0.1285
_refine_ls_wR_factor_ref 0.1495
_reflns_number_gt 3191
_reflns_number_total 4971
_reflns_threshold_expression >2sigma(I)
_cod_data_source_file c6qi00028b2.cif
_cod_data_source_block dm14019
_cod_depositor_comments
;
The following automatic conversions were performed:

data item '_symmetry_cell_setting' value 'Monoclinic' was changed to
'monoclinic' in accordance with the
/home/saulius/struct/COD-crude-data/automatic-downloads/DataCite-retrospective/RSC/depositions/lib/dictionaries/cif_core.dic
dictionary named 'cif_core.dic' version 2.4.2 last updated on
2011-04-26.

Automatic conversion script
Id: cif_fix_values 6909 2019-04-08 15:41:33Z antanas 
;
_cod_original_cell_volume 1623.9(9)
_cod_original_sg_symbol_H-M P2(1)/c
_cod_database_code 4349464

loop_
_symmetry_equiv_pos_as_xyz
'x, y, z'
'-x, y+1/2, -z+1/2'
'-x, -y, -z'
'x, -y-1/2, z-1/2'

loop_
_atom_site_label
_atom_site_type_symbol
_atom_site_fract_x
_atom_site_fract_y
_atom_site_fract_z
_atom_site_U_iso_or_equiv
_atom_site_adp_type
_atom_site_occupancy
_atom_site_symmetry_multiplicity
_atom_site_calc_flag
_atom_site_refinement_flags
Y1 Y 0.33418(2) 0.45730(4) 0.32079(3) 0.01922(12) Uani 1 1 d .
N1 N 0.1587(2) 0.6595(5) 0.4366(3) 0.0302(8) Uani 1 1 d .
B1 B 0.2435(3) 0.6608(5) 0.4406(4) 0.0211(9) Uani 1 1 d .
C1 C 0.3536(3) 0.4685(5) 0.1109(4) 0.0309(10) Uani 1 1 d .
H1 H 0.3688 0.5446 0.0588 0.037 Uiso 1 1 calc R
C2 C 0.2708(3) 0.4665(5) 0.1063(4) 0.0293(9) Uani 1 1 d .
H2 H 0.2434 0.5427 0.0528 0.035 Uiso 1 1 calc R
C3 C 0.2180(3) 0.3788(5) 0.1617(4) 0.0302(10) Uani 1 1 d .
H3 H 0.1633 0.4091 0.1373 0.036 Uiso 1 1 calc R
C4 C 0.2288(3) 0.2561(5) 0.2456(4) 0.0309(10) Uani 1 1 d .
H4 H 0.1794 0.2212 0.2639 0.037 Uiso 1 1 calc R
C5 C 0.2948(3) 0.1730(5) 0.3085(4) 0.0273(10) Uani 1 1 d .
H5 H 0.2795 0.0954 0.3594 0.033 Uiso 1 1 calc R
C6 C 0.3773(3) 0.1770(5) 0.3141(4) 0.0300(11) Uani 1 1 d .
H6 H 0.4048 0.1027 0.3692 0.036 Uiso 1 1 calc R
C7 C 0.4305(3) 0.2636(5) 0.2586(4) 0.0275(10) Uani 1 1 d .
H7 H 0.4851 0.2337 0.2837 0.033 Uiso 1 1 calc R
C8 C 0.4196(3) 0.3855(5) 0.1737(4) 0.0279(10) Uani 1 1 d .
H8 H 0.4689 0.4193 0.1545 0.033 Uiso 1 1 calc R
C9 C 0.3037(3) 0.5660(5) 0.5291(3) 0.0220(8) Uani 1 1 d .
H9 H 0.2848 0.4952 0.5816 0.026 Uiso 1 1 calc R
C10 C 0.3858(3) 0.5819(5) 0.5340(3) 0.0222(9) Uani 1 1 d .
H10 H 0.4219 0.5284 0.5949 0.027 Uiso 1 1 calc R
C11 C 0.4176(2) 0.6737(4) 0.4527(4) 0.0212(8) Uani 1 1 d .
H11 H 0.4740 0.6795 0.4572 0.025 Uiso 1 1 calc R
C12 C 0.3648(3) 0.7571(4) 0.3645(4) 0.0218(8) Uani 1 1 d .
H12 H 0.3871 0.8207 0.3110 0.026 Uiso 1 1 calc R
C13 C 0.2835(3) 0.7513(4) 0.3518(4) 0.0235(9) Uani 1 1 d .
H13 H 0.2509 0.8042 0.2869 0.028 Uiso 1 1 calc R
C14 C 0.1006(3) 0.7348(6) 0.3439(4) 0.0349(11) Uani 1 1 d .
H14A H 0.0516 0.6692 0.3262 0.042 Uiso 1 1 calc R
H14B H 0.1232 0.7408 0.2706 0.042 Uiso 1 1 calc R
C15 C 0.0776(4) 0.8979(7) 0.3765(6) 0.0644(18) Uani 1 1 d .
H15A H 0.0566 0.8936 0.4504 0.097 Uiso 1 1 calc R
H15B H 0.0363 0.9401 0.3124 0.097 Uiso 1 1 calc R
H15C H 0.1251 0.9660 0.3880 0.097 Uiso 1 1 calc R
C16 C 0.1232(3) 0.5676(7) 0.5215(4) 0.0397(12) Uani 1 1 d .
H16A H 0.0748 0.6226 0.5366 0.048 Uiso 1 1 calc R
H16B H 0.1622 0.5612 0.5978 0.048 Uiso 1 1 calc R
C17 C 0.1003(3) 0.4043(7) 0.4785(5) 0.0444(13) Uani 1 1 d .
H17A H 0.0658 0.4094 0.3993 0.067 Uiso 1 1 calc R
H17B H 0.0712 0.3528 0.5339 0.067 Uiso 1 1 calc R
H17C H 0.1490 0.3443 0.4741 0.067 Uiso 1 1 calc R

loop_
_atom_site_aniso_label
_atom_site_aniso_U_11
_atom_site_aniso_U_22
_atom_site_aniso_U_33
_atom_site_aniso_U_23
_atom_site_aniso_U_13
_atom_site_aniso_U_12
Y1 0.0321(2) 0.01140(17) 0.01493(17) -0.00258(15) 0.00638(14) 0.00018(17)
N1 0.027(2) 0.034(2) 0.0283(19) 0.0011(17) 0.0032(16) 0.0049(17)
B1 0.026(3) 0.020(2) 0.016(2) -0.0062(17) 0.0023(18) -0.0001(18)
C1 0.056(3) 0.022(2) 0.0174(19) 0.0055(17) 0.0126(19) -0.006(2)
C2 0.041(3) 0.023(2) 0.021(2) 0.0048(18) -0.0018(18) 0.004(2)
C3 0.030(3) 0.028(2) 0.031(2) -0.0076(19) 0.0020(19) -0.0030(19)
C4 0.038(3) 0.027(2) 0.028(2) -0.0085(18) 0.009(2) -0.014(2)
C5 0.047(3) 0.0141(18) 0.020(2) -0.0007(15) 0.0057(19) -0.0044(18)
C6 0.057(3) 0.0123(18) 0.019(2) 0.0017(15) 0.003(2) 0.0028(19)
C7 0.034(3) 0.020(2) 0.030(2) -0.0109(17) 0.009(2) 0.0035(18)
C8 0.032(3) 0.025(2) 0.030(2) -0.0060(18) 0.0157(19) -0.0030(19)
C9 0.031(2) 0.0195(19) 0.0158(17) -0.0039(15) 0.0060(16) -0.0004(16)
C10 0.031(2) 0.0195(19) 0.0153(18) -0.0081(14) 0.0019(16) 0.0012(16)
C11 0.020(2) 0.0186(18) 0.026(2) -0.0049(15) 0.0066(17) 0.0010(15)
C12 0.034(3) 0.0137(17) 0.0175(18) -0.0049(15) 0.0042(17) -0.0016(16)
C13 0.035(3) 0.0129(17) 0.0201(19) -0.0041(15) -0.0001(17) 0.0023(16)
C14 0.028(3) 0.041(3) 0.034(3) -0.001(2) 0.002(2) 0.004(2)
C15 0.056(4) 0.045(3) 0.078(5) -0.003(3) -0.020(3) 0.017(3)
C16 0.030(3) 0.062(4) 0.028(2) 0.001(2) 0.008(2) 0.004(2)
C17 0.037(3) 0.054(3) 0.041(3) 0.015(3) 0.003(2) -0.006(2)

loop_
_atom_type_symbol
_atom_type_description
_atom_type_scat_dispersion_real
_atom_type_scat_dispersion_imag
_atom_type_scat_source
C C 0.0033 0.0016 'International Tables Vol C Tables 4.2.6.8 and 6.1.1.4'
H H 0.0000 0.0000 'International Tables Vol C Tables 4.2.6.8 and 6.1.1.4'
N N 0.0061 0.0033 'International Tables Vol C Tables 4.2.6.8 and 6.1.1.4'
B B 0.0013 0.0007 'International Tables Vol C Tables 4.2.6.8 and 6.1.1.4'
Y Y -2.7962 3.5667 'International Tables Vol C Tables 4.2.6.8 and 6.1.1.4'

loop_
_geom_angle_atom_site_label_1
_geom_angle_atom_site_label_2
_geom_angle_atom_site_label_3
_geom_angle
C2 Y1 C1 32.53(16)
C2 Y1 C8 62.43(16)
C1 Y1 C8 32.55(16)
C2 Y1 C3 32.83(15)
C1 Y1 C3 62.61(16)
C8 Y1 C3 85.48(15)
C2 Y1 C6 94.16(14)
C1 Y1 C6 85.00(14)
C8 Y1 C6 62.30(14)
C3 Y1 C6 85.20(15)
C2 Y1 C4 62.55(15)
C1 Y1 C4 85.03(15)
C8 Y1 C4 93.94(15)
C3 Y1 C4 32.67(15)
C6 Y1 C4 61.95(16)
C2 Y1 C5 85.16(14)
C1 Y1 C5 93.80(14)
C8 Y1 C5 84.76(14)
C3 Y1 C5 62.46(15)
C6 Y1 C5 32.17(15)
C4 Y1 C5 32.42(15)
C2 Y1 C7 85.44(15)
C1 Y1 C7 62.49(15)
C8 Y1 C7 32.63(14)
C3 Y1 C7 94.65(15)
C6 Y1 C7 32.56(14)
C4 Y1 C7 84.99(15)
C5 Y1 C7 62.08(15)
C2 Y1 C11 129.06(14)
C1 Y1 C11 111.87(14)
C8 Y1 C11 104.05(13)
C3 Y1 C11 150.42(14)
C6 Y1 C11 124.15(14)
C4 Y1 C11 161.75(13)
C5 Y1 C11 145.12(14)
C7 Y1 C11 108.51(14)
C2 Y1 C12 100.88(14)
C1 Y1 C12 95.06(13)
C8 Y1 C12 104.27(13)
C3 Y1 C12 119.73(14)
C6 Y1 C12 151.96(15)
C4 Y1 C12 146.07(15)
C5 Y1 C12 170.70(13)
C7 Y1 C12 125.03(14)
C11 Y1 C12 31.04(13)
C2 Y1 C10 154.24(13)
C1 Y1 C10 142.37(14)
C8 Y1 C10 125.98(14)
C3 Y1 C10 148.31(14)
C6 Y1 C10 111.34(13)
C4 Y1 C10 132.59(13)
C5 Y1 C10 118.35(13)
C7 Y1 C10 113.97(14)
C11 Y1 C10 30.83(12)
C12 Y1 C10 54.50(13)
C2 Y1 C13 90.78(13)
C1 Y1 C13 101.37(13)
C8 Y1 C13 123.88(13)
C3 Y1 C13 96.80(14)
C6 Y1 C13 173.56(13)
C4 Y1 C13 117.20(15)
C5 Y1 C13 144.76(15)
C7 Y1 C13 152.52(14)
C11 Y1 C13 54.50(13)
C12 Y1 C13 29.52(13)
C10 Y1 C13 64.09(13)
B1 N1 C14 123.8(4)
B1 N1 C16 121.5(4)
C14 N1 C16 114.5(4)
N1 B1 C9 123.8(4)
N1 B1 C13 123.6(4)
C9 B1 C13 112.5(4)
N1 B1 Y1 128.0(3)
C9 B1 Y1 69.1(2)
C13 B1 Y1 68.7(2)
C2 C1 C8 135.4(4)
C2 C1 Y1 73.5(2)
C8 C1 Y1 74.1(2)
C2 C1 H1 112.3
C8 C1 H1 112.3
Y1 C1 H1 137.3
C1 C2 C3 135.5(4)
C1 C2 Y1 74.0(2)
C3 C2 Y1 74.2(3)
C1 C2 H2 112.2
C3 C2 H2 112.2
Y1 C2 H2 136.3
C4 C3 C2 133.7(5)
C4 C3 Y1 73.8(3)
C2 C3 Y1 72.9(3)
C4 C3 H3 113.1
C2 C3 H3 113.1
Y1 C3 H3 136.7
C5 C4 C3 135.4(4)
C5 C4 Y1 74.0(3)
C3 C4 Y1 73.5(3)
C5 C4 H4 112.3
C3 C4 H4 112.3
Y1 C4 H4 137.6
C6 C5 C4 135.1(4)
C6 C5 Y1 73.7(2)
C4 C5 Y1 73.6(2)
C6 C5 H5 112.4
C4 C5 H5 112.4
Y1 C5 H5 137.6
C5 C6 C7 136.0(4)
C5 C6 Y1 74.2(2)
C7 C6 Y1 74.4(2)
C5 C6 H6 112.0
C7 C6 H6 112.0
Y1 C6 H6 136.4
C6 C7 C8 133.5(4)
C6 C7 Y1 73.1(2)
C8 C7 Y1 73.0(2)
C6 C7 H7 113.3
C8 C7 H7 113.3
Y1 C7 H7 137.6
C1 C8 C7 135.3(4)
C1 C8 Y1 73.3(2)
C7 C8 Y1 74.4(2)
C1 C8 H8 112.3
C7 C8 H8 112.3
Y1 C8 H8 137.1
C10 C9 B1 120.8(4)
C10 C9 Y1 72.9(2)
B1 C9 Y1 79.2(2)
C10 C9 H9 119.6
B1 C9 H9 119.6
Y1 C9 H9 119.2
C9 C10 C11 122.6(4)
C9 C10 Y1 77.0(2)
C11 C10 Y1 73.3(2)
C9 C10 H10 118.7
C11 C10 H10 118.7
Y1 C10 H10 122.3
C10 C11 C12 119.2(4)
C10 C11 Y1 75.9(2)
C12 C11 Y1 75.2(2)
C10 C11 H11 120.4
C12 C11 H11 120.4
Y1 C11 H11 119.6
C13 C12 C11 123.3(4)
C13 C12 Y1 77.6(2)
C11 C12 Y1 73.8(2)
C13 C12 H12 118.3
C11 C12 H12 118.3
Y1 C12 H12 121.3
C12 C13 B1 121.2(4)
C12 C13 Y1 72.8(2)
B1 C13 Y1 79.3(2)
C12 C13 H13 119.4
B1 C13 H13 119.4
Y1 C13 H13 119.4
N1 C14 C15 113.4(4)
N1 C14 H14A 108.9
C15 C14 H14A 108.9
N1 C14 H14B 108.9
C15 C14 H14B 108.9
H14A C14 H14B 107.7
C14 C15 H15A 109.5
C14 C15 H15B 109.5
H15A C15 H15B 109.5
C14 C15 H15C 109.5
H15A C15 H15C 109.5
H15B C15 H15C 109.5
N1 C16 C17 113.0(4)
N1 C16 H16A 109.0
C17 C16 H16A 109.0
N1 C16 H16B 109.0
C17 C16 H16B 109.0
H16A C16 H16B 107.8
C16 C17 H17A 109.5
C16 C17 H17B 109.5
H17A C17 H17B 109.5
C16 C17 H17C 109.5
H17A C17 H17C 109.5
H17B C17 H17C 109.5

loop_
_geom_bond_atom_site_label_1
_geom_bond_atom_site_label_2
_geom_bond_distance
Y1 C2 2.485(4)
Y1 C1 2.492(4)
Y1 C8 2.502(4)
Y1 C3 2.501(5)
Y1 C6 2.503(4)
Y1 C4 2.506(4)
Y1 C5 2.510(4)
Y1 C7 2.520(4)
Y1 C11 2.618(4)
Y1 C12 2.636(4)
Y1 C10 2.652(4)
Y1 C13 2.694(4)
N1 B1 1.429(6)
N1 C14 1.451(6)
N1 C16 1.466(6)
B1 C9 1.524(6)
B1 C13 1.535(6)
C1 C2 1.394(7)
C1 C8 1.400(7)
C1 H1 0.9500
C2 C3 1.409(6)
C2 H2 0.9500
C3 C4 1.408(6)
C3 H3 0.9500
C4 C5 1.400(7)
C4 H4 0.9500
C5 C6 1.389(7)
C5 H5 0.9500
C6 C7 1.408(6)
C6 H6 0.9500
C7 C8 1.411(6)
C7 H7 0.9500
C8 H8 0.9500
C9 C10 1.391(6)
C9 H9 0.9500
C10 C11 1.401(5)
C10 H10 0.9500
C11 C12 1.406(6)
C11 H11 0.9500
C12 C13 1.359(6)
C12 H12 0.9500
C13 H13 0.9500
C14 C15 1.510(8)
C14 H14A 0.9900
C14 H14B 0.9900
C15 H15A 0.9800
C15 H15B 0.9800
C15 H15C 0.9800
C16 C17 1.501(8)
C16 H16A 0.9900
C16 H16B 0.9900
C17 H17A 0.9800
C17 H17B 0.9800
C17 H17C 0.9800

loop_
_geom_torsion_atom_site_label_1
_geom_torsion_atom_site_label_2
_geom_torsion_atom_site_label_3
_geom_torsion_atom_site_label_4
_geom_torsion
C14 N1 B1 C9 -172.5(4)
C16 N1 B1 C9 1.6(6)
C14 N1 B1 C13 4.2(6)
C16 N1 B1 C13 178.3(4)
C14 N1 B1 Y1 -83.8(5)
C16 N1 B1 Y1 90.3(5)
C2 Y1 B1 N1 53.7(4)
C1 Y1 B1 N1 81.0(4)
C8 Y1 B1 N1 112.9(4)
C3 Y1 B1 N1 22.3(4)
C6 Y1 B1 N1 -66.6(5)
C4 Y1 B1 N1 -10.4(4)
C5 Y1 B1 N1 -39.4(4)
C7 Y1 B1 N1 -121.7(6)
C11 Y1 B1 N1 179.5(4)
C12 Y1 B1 N1 145.3(4)
C10 Y1 B1 N1 -146.5(4)
C13 Y1 B1 N1 116.7(5)
C2 Y1 B1 C9 170.9(2)
C1 Y1 B1 C9 -161.8(2)
C8 Y1 B1 C9 -129.9(4)
C3 Y1 B1 C9 139.5(2)
C6 Y1 B1 C9 50.6(3)
C4 Y1 B1 C9 106.8(2)
C5 Y1 B1 C9 77.8(3)
C7 Y1 B1 C9 -4.4(8)
C11 Y1 B1 C9 -63.3(2)
C12 Y1 B1 C9 -97.5(3)
C10 Y1 B1 C9 -29.3(2)
C13 Y1 B1 C9 -126.1(4)
C2 Y1 B1 C13 -63.1(3)
C1 Y1 B1 C13 -35.8(3)
C8 Y1 B1 C13 -3.8(5)
C3 Y1 B1 C13 -94.5(3)
C6 Y1 B1 C13 176.7(2)
C4 Y1 B1 C13 -127.1(2)
C5 Y1 B1 C13 -156.1(2)
C7 Y1 B1 C13 121.6(6)
C11 Y1 B1 C13 62.8(2)
C12 Y1 B1 C13 28.6(2)
C10 Y1 B1 C13 96.8(3)
C8 Y1 C1 C2 148.9(4)
C3 Y1 C1 C2 18.6(2)
C6 Y1 C1 C2 105.8(3)
C4 Y1 C1 C2 43.6(3)
C5 Y1 C1 C2 74.8(3)
C7 Y1 C1 C2 130.5(3)
C11 Y1 C1 C2 -129.3(2)
C12 Y1 C1 C2 -102.3(3)
C10 Y1 C1 C2 -135.2(3)
C13 Y1 C1 C2 -73.2(3)
C2 Y1 C1 C8 -148.9(4)
C3 Y1 C1 C8 -130.3(3)
C6 Y1 C1 C8 -43.1(3)
C4 Y1 C1 C8 -105.3(3)
C5 Y1 C1 C8 -74.1(3)
C7 Y1 C1 C8 -18.4(2)
C11 Y1 C1 C8 81.8(3)
C12 Y1 C1 C8 108.7(3)
C10 Y1 C1 C8 75.9(3)
C13 Y1 C1 C8 137.9(3)
C8 C1 C2 C3 -0.9(9)
Y1 C1 C2 C3 -45.9(5)
C8 C1 C2 Y1 45.0(5)
C8 Y1 C2 C1 -18.3(2)
C3 Y1 C2 C1 -148.4(4)
C6 Y1 C2 C1 -74.0(3)
C4 Y1 C2 C1 -129.3(3)
C5 Y1 C2 C1 -104.9(3)
C7 Y1 C2 C1 -42.6(3)
C11 Y1 C2 C1 67.7(3)
C12 Y1 C2 C1 82.3(3)
C10 Y1 C2 C1 98.0(4)
C13 Y1 C2 C1 110.2(3)
C1 Y1 C2 C3 148.4(4)
C8 Y1 C2 C3 130.2(3)
C6 Y1 C2 C3 74.5(3)
C4 Y1 C2 C3 19.2(3)
C5 Y1 C2 C3 43.6(3)
C7 Y1 C2 C3 105.9(3)
C11 Y1 C2 C3 -143.9(2)
C12 Y1 C2 C3 -129.3(3)
C10 Y1 C2 C3 -113.5(4)
C13 Y1 C2 C3 -101.4(3)
C1 C2 C3 C4 0.0(9)
Y1 C2 C3 C4 -45.9(5)
C1 C2 C3 Y1 45.9(5)
C2 Y1 C3 C4 147.3(4)
C1 Y1 C3 C4 128.9(3)
C8 Y1 C3 C4 104.5(3)
C6 Y1 C3 C4 42.0(3)
C5 Y1 C3 C4 18.1(3)
C7 Y1 C3 C4 73.2(3)
C11 Y1 C3 C4 -144.7(3)
C12 Y1 C3 C4 -151.6(2)
C10 Y1 C3 C4 -82.0(4)
C13 Y1 C3 C4 -131.8(3)
C1 Y1 C3 C2 -18.5(2)
C8 Y1 C3 C2 -42.8(3)
C6 Y1 C3 C2 -105.3(3)
C4 Y1 C3 C2 -147.3(4)
C5 Y1 C3 C2 -129.2(3)
C7 Y1 C3 C2 -74.1(3)
C11 Y1 C3 C2 67.9(4)
C12 Y1 C3 C2 61.1(3)
C10 Y1 C3 C2 130.7(3)
C13 Y1 C3 C2 80.8(3)
C2 C3 C4 C5 0.9(9)
Y1 C3 C4 C5 -44.7(5)
C2 C3 C4 Y1 45.6(5)
C2 Y1 C4 C5 129.8(3)
C1 Y1 C4 C5 105.1(3)
C8 Y1 C4 C5 73.8(3)
C3 Y1 C4 C5 149.1(4)
C6 Y1 C4 C5 18.2(2)
C7 Y1 C4 C5 42.4(3)
C11 Y1 C4 C5 -96.4(5)
C12 Y1 C4 C5 -163.2(2)
C10 Y1 C4 C5 -75.9(3)
C13 Y1 C4 C5 -154.6(2)
C2 Y1 C4 C3 -19.3(2)
C1 Y1 C4 C3 -44.0(3)
C8 Y1 C4 C3 -75.3(3)
C6 Y1 C4 C3 -130.9(3)
C5 Y1 C4 C3 -149.1(4)
C7 Y1 C4 C3 -106.7(3)
C11 Y1 C4 C3 114.5(5)
C12 Y1 C4 C3 47.7(4)
C10 Y1 C4 C3 135.0(2)
C13 Y1 C4 C3 56.3(3)
C3 C4 C5 C6 -0.1(9)
Y1 C4 C5 C6 -44.7(5)
C3 C4 C5 Y1 44.5(5)
C2 Y1 C5 C6 105.7(3)
C1 Y1 C5 C6 74.4(3)
C8 Y1 C5 C6 43.0(3)
C3 Y1 C5 C6 130.7(3)
C4 Y1 C5 C6 148.9(4)
C7 Y1 C5 C6 18.3(2)
C11 Y1 C5 C6 -64.1(3)
C12 Y1 C5 C6 -123.3(9)
C10 Y1 C5 C6 -85.3(3)
C13 Y1 C5 C6 -169.8(2)
C2 Y1 C5 C4 -43.1(3)
C1 Y1 C5 C4 -74.5(3)
C8 Y1 C5 C4 -105.8(3)
C3 Y1 C5 C4 -18.2(2)
C6 Y1 C5 C4 -148.9(4)
C7 Y1 C5 C4 -130.5(3)
C11 Y1 C5 C4 147.0(3)
C12 Y1 C5 C4 87.8(9)
C10 Y1 C5 C4 125.8(2)
C13 Y1 C5 C4 41.3(4)
C4 C5 C6 C7 -1.1(9)
Y1 C5 C6 C7 -45.8(5)
C4 C5 C6 Y1 44.7(5)
C2 Y1 C6 C5 -74.1(3)
C1 Y1 C6 C5 -105.3(3)
C8 Y1 C6 C5 -129.9(3)
C3 Y1 C6 C5 -42.4(3)
C4 Y1 C6 C5 -18.3(2)
C7 Y1 C6 C5 -148.9(4)
C11 Y1 C6 C5 141.6(2)
C12 Y1 C6 C5 163.3(3)
C10 Y1 C6 C5 109.7(3)
C13 Y1 C6 C5 65.9(14)
C2 Y1 C6 C7 74.8(3)
C1 Y1 C6 C7 43.6(3)
C8 Y1 C6 C7 19.0(3)
C3 Y1 C6 C7 106.4(3)
C4 Y1 C6 C7 130.6(3)
C5 Y1 C6 C7 148.9(4)
C11 Y1 C6 C7 -69.5(3)
C12 Y1 C6 C7 -47.8(4)
C10 Y1 C6 C7 -101.5(3)
C13 Y1 C6 C7 -145.2(12)
C5 C6 C7 C8 0.9(8)
Y1 C6 C7 C8 -44.9(5)
C5 C6 C7 Y1 45.7(5)
C2 Y1 C7 C6 -105.1(3)
C1 Y1 C7 C6 -129.3(3)
C8 Y1 C7 C6 -147.6(4)
C3 Y1 C7 C6 -73.5(3)
C4 Y1 C7 C6 -42.3(3)
C5 Y1 C7 C6 -18.1(2)
C11 Y1 C7 C6 125.1(3)
C12 Y1 C7 C6 154.8(2)
C10 Y1 C7 C6 92.5(3)
C13 Y1 C7 C6 172.0(3)
C2 Y1 C7 C8 42.6(3)
C1 Y1 C7 C8 18.4(3)
C3 Y1 C7 C8 74.1(3)
C6 Y1 C7 C8 147.6(4)
C4 Y1 C7 C8 105.3(3)
C5 Y1 C7 C8 129.5(3)
C11 Y1 C7 C8 -87.2(3)
C12 Y1 C7 C8 -57.5(3)
C10 Y1 C7 C8 -119.9(3)
C13 Y1 C7 C8 -40.3(4)
C2 C1 C8 C7 0.5(9)
Y1 C1 C8 C7 45.3(5)
C2 C1 C8 Y1 -44.8(5)
C6 C7 C8 C1 -0.1(8)
Y1 C7 C8 C1 -45.0(5)
C6 C7 C8 Y1 44.9(5)
C2 Y1 C8 C1 18.3(2)
C3 Y1 C8 C1 42.8(3)
C6 Y1 C8 C1 129.7(3)
C4 Y1 C8 C1 74.4(3)
C5 Y1 C8 C1 105.5(3)
C7 Y1 C8 C1 148.7(4)
C11 Y1 C8 C1 -108.8(3)
C12 Y1 C8 C1 -76.7(3)
C10 Y1 C8 C1 -133.0(3)
C13 Y1 C8 C1 -52.4(3)
C2 Y1 C8 C7 -130.5(3)
C1 Y1 C8 C7 -148.7(4)
C3 Y1 C8 C7 -105.9(3)
C6 Y1 C8 C7 -19.0(3)
C4 Y1 C8 C7 -74.4(3)
C5 Y1 C8 C7 -43.2(3)
C11 Y1 C8 C7 102.5(3)
C12 Y1 C8 C7 134.5(3)
C10 Y1 C8 C7 78.3(3)
C13 Y1 C8 C7 158.9(2)
N1 B1 C9 C10 -175.1(4)
C13 B1 C9 C10 7.9(5)
Y1 B1 C9 C10 62.5(3)
N1 B1 C9 Y1 122.4(4)
C13 B1 C9 Y1 -54.6(3)
C2 Y1 C9 C10 -140.2(2)
C1 Y1 C9 C10 -88.0(4)
C8 Y1 C9 C10 2.4(5)
C3 Y1 C9 C10 -174.5(2)
C6 Y1 C9 C10 85.5(3)
C4 Y1 C9 C10 152.2(2)
C5 Y1 C9 C10 118.3(2)
C7 Y1 C9 C10 51.5(3)
C11 Y1 C9 C10 -28.6(2)
C12 Y1 C9 C10 -63.1(2)
C13 Y1 C9 C10 -96.1(3)
C2 Y1 C9 B1 -13.1(3)
C1 Y1 C9 B1 39.2(5)
C8 Y1 C9 B1 129.5(3)
C3 Y1 C9 B1 -47.4(3)
C6 Y1 C9 B1 -147.4(2)
C4 Y1 C9 B1 -80.7(3)
C5 Y1 C9 B1 -114.6(3)
C7 Y1 C9 B1 178.6(2)
C11 Y1 C9 B1 98.6(3)
C12 Y1 C9 B1 64.0(2)
C10 Y1 C9 B1 127.1(4)
C13 Y1 C9 B1 31.1(2)
B1 C9 C10 C11 -5.6(6)
Y1 C9 C10 C11 60.1(3)
B1 C9 C10 Y1 -65.7(3)
C2 Y1 C10 C9 80.3(4)
C1 Y1 C10 C9 141.0(3)
C8 Y1 C10 C9 -178.8(2)
C3 Y1 C10 C9 9.2(4)
C6 Y1 C10 C9 -108.3(2)
C4 Y1 C10 C9 -37.3(3)
C5 Y1 C10 C9 -73.5(3)
C7 Y1 C10 C9 -143.5(2)
C11 Y1 C10 C9 130.3(4)
C12 Y1 C10 C9 99.5(3)
C13 Y1 C10 C9 66.8(2)
C2 Y1 C10 C11 -50.0(4)
C1 Y1 C10 C11 10.7(4)
C8 Y1 C10 C11 50.9(3)
C3 Y1 C10 C11 -121.1(3)
C6 Y1 C10 C11 121.4(3)
C4 Y1 C10 C11 -167.6(2)
C5 Y1 C10 C11 156.2(2)
C7 Y1 C10 C11 86.2(3)
C12 Y1 C10 C11 -30.9(2)
C13 Y1 C10 C11 -63.5(2)
C9 C10 C11 C12 1.9(5)
Y1 C10 C11 C12 63.7(3)
C9 C10 C11 Y1 -61.9(3)
C2 Y1 C11 C10 154.6(2)
C1 Y1 C11 C10 -173.0(2)
C8 Y1 C11 C10 -139.7(2)
C3 Y1 C11 C10 114.3(3)
C6 Y1 C11 C10 -73.8(3)
C4 Y1 C11 C10 30.2(6)
C5 Y1 C11 C10 -38.5(4)
C7 Y1 C11 C10 -106.0(2)
C12 Y1 C11 C10 125.9(4)
C13 Y1 C11 C10 98.5(3)
C2 Y1 C11 C12 28.7(3)
C1 Y1 C11 C12 61.1(3)
C8 Y1 C11 C12 94.4(2)
C3 Y1 C11 C12 -11.6(4)
C6 Y1 C11 C12 160.3(2)
C4 Y1 C11 C12 -95.7(5)
C5 Y1 C11 C12 -164.4(3)
C7 Y1 C11 C12 128.1(2)
C10 Y1 C11 C12 -125.9(4)
C13 Y1 C11 C12 -27.4(2)
C10 C11 C12 C13 -1.3(6)
Y1 C11 C12 C13 62.8(3)
C10 C11 C12 Y1 -64.1(3)
C2 Y1 C12 C13 71.9(3)
C1 Y1 C12 C13 104.2(3)
C8 Y1 C12 C13 135.9(2)
C3 Y1 C12 C13 43.0(3)
C6 Y1 C12 C13 -166.9(3)
C4 Y1 C12 C13 15.6(4)
C5 Y1 C12 C13 -58.1(10)
C7 Y1 C12 C13 163.9(2)
C11 Y1 C12 C13 -130.5(3)
C10 Y1 C12 C13 -99.8(3)
C2 Y1 C12 C11 -157.7(2)
C1 Y1 C12 C11 -125.3(2)
C8 Y1 C12 C11 -93.6(2)
C3 Y1 C12 C11 173.4(2)
C6 Y1 C12 C11 -36.5(4)
C4 Y1 C12 C11 146.1(3)
C5 Y1 C12 C11 72.3(9)
C7 Y1 C12 C11 -65.6(3)
C10 Y1 C12 C11 30.7(2)
C13 Y1 C12 C11 130.5(3)
C11 C12 C13 B1 4.5(6)
Y1 C12 C13 B1 65.5(3)
C11 C12 C13 Y1 -60.9(3)
N1 B1 C13 C12 175.5(4)
C9 B1 C13 C12 -7.4(5)
Y1 B1 C13 C12 -62.2(3)
N1 B1 C13 Y1 -122.2(4)
C9 B1 C13 Y1 54.8(3)
C2 Y1 C13 C12 -111.0(3)
C1 Y1 C13 C12 -80.1(3)
C8 Y1 C13 C12 -54.3(3)
C3 Y1 C13 C12 -143.4(2)
C6 Y1 C13 C12 108.9(13)
C4 Y1 C13 C12 -170.3(2)
C5 Y1 C13 C12 166.2(2)
C7 Y1 C13 C12 -29.4(4)
C11 Y1 C13 C12 28.8(2)
C10 Y1 C13 C12 63.1(2)
C2 Y1 C13 B1 121.4(3)
C1 Y1 C13 B1 152.4(2)
C8 Y1 C13 B1 178.1(2)
C3 Y1 C13 B1 89.0(3)
C6 Y1 C13 B1 -18.7(14)
C4 Y1 C13 B1 62.1(3)
C5 Y1 C13 B1 38.7(4)
C7 Y1 C13 B1 -157.0(3)
C11 Y1 C13 B1 -98.8(3)
C12 Y1 C13 B1 -127.6(4)
C10 Y1 C13 B1 -64.5(2)
B1 N1 C14 C15 -95.3(6)
C16 N1 C14 C15 90.3(6)
B1 N1 C16 C17 -90.6(5)
C14 N1 C16 C17 84.0(5)
